data_4512916
loop_
_publ_author_name
'Mann, J. Matthew'
'McMillen, Colin D.'
'Kolis, Joseph W.'

_publ_section_title
;
 Crystal Chemistry of Alkali Thorium Silicates Under Hydrothermal
 Conditions
;
_journal_issue 6
_journal_name_full 'Crystal Growth &amp; Design'
_journal_page_first 2643
_journal_paper_doi 10.1021/cg5017164
_journal_volume 15
_journal_year 2015
_chemical_formula_sum 'F2 K2 O10 Si4 Th'
_chemical_formula_weight 620.60
_chemical_name_systematic
; 
 ? 
;
_space_group_IT_number 62
_symmetry_cell_setting orthorhombic
_symmetry_space_group_name_Hall '-P 2ac 2n'
_symmetry_space_group_name_H-M 'P n m a'
_atom_sites_solution_hydrogens none
_atom_sites_solution_primary direct
_atom_sites_solution_secondary difmap
_audit_creation_method SHELXL-97
_cell_angle_alpha 90.00
_cell_angle_beta 90.00
_cell_angle_gamma 90.00
_cell_formula_units_Z 8
_cell_length_a 11.794(2)
_cell_length_b 8.5762(17)
_cell_length_c 22.099(4)
_cell_measurement_reflns_used 8467
_cell_measurement_temperature 293(2)
_cell_measurement_theta_max 26.2900
_cell_measurement_theta_min 3.0055
_cell_volume 2235.3(7)
_computing_cell_refinement 'CrystalClear (Rigaku/MSC, 2006)'
_computing_data_collection 'CrystalClear (Rigaku/MSC, 2006)'
_computing_data_reduction 'CrystalClear (Rigaku/MSC, 2006)'
_computing_molecular_graphics 'DIAMOND (Bradenburg, 1999)'
_computing_publication_material 'SHELXL-97 (Sheldrick, 1997)'
_computing_structure_refinement 'SHELXL-97 (Sheldrick, 1997)'
_computing_structure_solution 'SHELXS-97 (Sheldrick, 1990)'
_diffrn_ambient_temperature 293(2)
_diffrn_detector_area_resol_mean 14.6199
_diffrn_measured_fraction_theta_full 0.992
_diffrn_measured_fraction_theta_max 0.992
_diffrn_measurement_device_type 'Rigaku AFC8S'
_diffrn_measurement_method '\w scans'
_diffrn_radiation_monochromator graphite
_diffrn_radiation_source 'fine-focus sealed tube'
_diffrn_radiation_type MoK\a
_diffrn_radiation_wavelength 0.71073
_diffrn_reflns_av_R_equivalents 0.0583
_diffrn_reflns_av_sigmaI/netI 0.0373
_diffrn_reflns_limit_h_max 13
_diffrn_reflns_limit_h_min -14
_diffrn_reflns_limit_k_max 10
_diffrn_reflns_limit_k_min -9
_diffrn_reflns_limit_l_max 26
_diffrn_reflns_limit_l_min -26
_diffrn_reflns_number 16600
_diffrn_reflns_theta_full 25.25
_diffrn_reflns_theta_max 25.25
_diffrn_reflns_theta_min 3.08
_diffrn_standards_decay_% 0
_diffrn_standards_interval_count 0
_diffrn_standards_interval_time 0
_diffrn_standards_number 0
_exptl_absorpt_coefficient_mu 14.591
_exptl_absorpt_correction_T_max 1.0000
_exptl_absorpt_correction_T_min 0.6744
_exptl_absorpt_correction_type multi-scan
_exptl_absorpt_process_details 'REQAB, CrystalClear'
_exptl_crystal_colour colorless
_exptl_crystal_density_diffrn 3.688
_exptl_crystal_density_meas ?
_exptl_crystal_density_method 'not measured'
_exptl_crystal_description block
_exptl_crystal_F_000 2256
_exptl_crystal_size_max 0.24
_exptl_crystal_size_mid 0.18
_exptl_crystal_size_min 0.12
_refine_diff_density_max 3.023
_refine_diff_density_min -2.423
_refine_diff_density_rms 0.259
_refine_ls_extinction_method none
_refine_ls_goodness_of_fit_ref 1.093
_refine_ls_hydrogen_treatment none
_refine_ls_matrix_type full
_refine_ls_number_parameters 214
_refine_ls_number_reflns 2157
_refine_ls_number_restraints 42
_refine_ls_restrained_S_all 1.115
_refine_ls_R_factor_all 0.0488
_refine_ls_R_factor_gt 0.0382
_refine_ls_shift/su_max 0.001
_refine_ls_shift/su_mean 0.000
_refine_ls_structure_factor_coef Fsqd
_refine_ls_weighting_details 'calc w=1/[\s^2^(Fo^2^)+(0.0410P)^2^+24.0444P] where P=(Fo^2^+2Fc^2^)/3'
_refine_ls_weighting_scheme calc
_refine_ls_wR_factor_gt 0.0893
_refine_ls_wR_factor_ref 0.0954
_reflns_number_gt 1738
_reflns_number_total 2157
_reflns_threshold_expression >2sigma(I)
_cod_data_source_file cg5017164_si_001.cif
_cod_data_source_block K2ThSi4O10F2
_cod_depositor_comments
;
The following automatic conversions were performed:

'_symmetry_cell_setting' value 'Orthorhombic' changed to
'orthorhombic' according to
/usr/data/users/saulius/crontab/automatic-downloads/rss-feeds/ACS/lib/dictionaries/cif_core.dic
dictionary named 'cif_core.dic' version 2.4.2 from 2011-04-26.

'_exptl_crystal_density_meas' value 'not measured' was changed to '?'
- the value is perceived as not measured.

Automatic conversion script
Id: cif_fix_values 3271 2015-04-21 07:52:19Z andrius 

 Adding full bibliography for 4512914--4512918.cif.
;
_cod_original_sg_symbol_H-M Pnma
_cod_database_code 4512916

loop_
_symmetry_equiv_pos_as_xyz
'x, y, z'
'-x+1/2, -y, z+1/2'
'x+1/2, -y+1/2, -z+1/2'
'-x, y+1/2, -z'
'-x, -y, -z'
'x-1/2, y, -z-1/2'
'-x-1/2, y-1/2, z-1/2'
'x, -y-1/2, z'

loop_
_atom_site_label
_atom_site_type_symbol
_atom_site_fract_x
_atom_site_fract_y
_atom_site_fract_z
_atom_site_U_iso_or_equiv
_atom_site_adp_type
_atom_site_occupancy
_atom_site_symmetry_multiplicity
_atom_site_calc_flag
_atom_site_refinement_flags
Th1 Th 0.39326(3) 0.50883(4) 0.152620(15) 0.01516(15) Uani 1 1 d .
Si1 Si 0.4027(2) 0.4311(3) 0.31694(12) 0.0153(5) Uani 1 1 d .
Si3 Si 0.2604(2) 0.5720(3) 0.51475(12) 0.0167(6) Uani 1 1 d .
Si4 Si 0.6014(2) 0.5691(3) 0.38558(12) 0.0168(6) Uani 1 1 d .
Si2 Si 0.2030(2) 0.5684(3) 0.38336(12) 0.0177(6) Uani 1 1 d .
F1 F 0.3758(7) 0.7500 0.0934(4) 0.0234(18) Uani 1 2 d S
F4 F 0.3913(11) 0.7500 0.2065(5) 0.020(3) Uani 0.65 2 d SP
F2 F 0.312(2) 0.7500 0.2042(11) 0.022(5) Uani 0.35 2 d SPU
F3 F 0.5159(17) 0.7500 0.1773(10) 0.016(4) Uani 0.35 2 d SPU
F5 F 0.2981(11) 0.2500 0.1767(7) 0.028(3) Uani 0.65 2 d SP
F6 F 0.4948(9) 0.2500 0.1366(5) 0.015(2) Uani 0.65 2 d SP
F7 F 0.4003(18) 0.2500 0.1679(10) 0.018(5) Uani 0.35 2 d SPU
O1 O 0.4516(7) 0.4680(9) 0.2523(3) 0.0313(18) Uani 1 1 d .
O8 O 0.1462(6) 0.5578(8) 0.5517(3) 0.0214(15) Uani 1 1 d .
O2 O 0.2813(7) 0.5032(11) 0.3287(4) 0.042(2) Uani 1 1 d .
O5 O 0.0774(8) 0.5347(13) 0.3688(5) 0.058(3) Uani 1 1 d U
O12 O 0.6968(6) 0.5300(12) 0.3397(3) 0.041(2) Uani 1 1 d .
O3 O 0.4850(6) 0.4805(10) 0.3729(3) 0.0318(19) Uani 1 1 d .
O9 O 0.3061(9) 0.7500 0.5089(5) 0.027(2) Uani 1 2 d S
O7 O 0.2380(14) 0.7500 0.3830(7) 0.068(4) Uani 1 2 d SU
O11 O 0.5609(14) 0.7500 0.3862(7) 0.064(4) Uani 1 2 d SU
O4 O 0.3859(15) 0.2500 0.3271(8) 0.075(5) Uani 1 2 d SU
K1 K 0.1355(3) 0.2500 0.26116(18) 0.0343(9) Uani 1 2 d S
K2 K 0.1088(7) 0.7500 0.2552(5) 0.025(2) Uani 0.50 2 d SP
K3 K 0.9480(3) 0.2500 0.03607(16) 0.0294(8) Uani 1 2 d S
K4 K 0.5465(3) 0.2500 0.02011(17) 0.0354(8) Uani 1 2 d S
K2A K 0.1608(10) 0.7500 0.2488(5) 0.036(3) Uani 0.50 2 d SP
O10 O 0.3694(6) 0.4780(8) 0.5445(3) 0.0203(15) Uani 1 1 d .
O6 O 0.2503(6) 0.4963(7) 0.4470(3) 0.0234(16) Uani 1 1 d .

loop_
_atom_site_aniso_label
_atom_site_aniso_U_11
_atom_site_aniso_U_22
_atom_site_aniso_U_33
_atom_site_aniso_U_23
_atom_site_aniso_U_13
_atom_site_aniso_U_12
Th1 0.0113(2) 0.0229(2) 0.0114(2) 0.00484(14) 0.00112(12) 0.00454(13)
Si1 0.0255(14) 0.0095(12) 0.0111(13) -0.0001(10) 0.0001(10) 0.0029(10)
Si3 0.0219(13) 0.0122(12) 0.0161(14) 0.0000(10) 0.0025(11) 0.0023(11)
Si4 0.0194(13) 0.0109(12) 0.0202(15) 0.0019(10) -0.0027(11) -0.0039(10)
Si2 0.0148(12) 0.0145(12) 0.0236(15) -0.0038(11) -0.0079(10) 0.0034(10)
F1 0.034(5) 0.018(4) 0.019(4) 0.000 0.000(4) 0.000
F4 0.029(8) 0.015(6) 0.015(6) 0.000 0.001(5) 0.000
F2 0.022(5) 0.022(5) 0.022(5) 0.000 0.0001(11) 0.000
F3 0.016(5) 0.016(5) 0.016(5) 0.000 -0.0001(11) 0.000
F5 0.025(7) 0.010(6) 0.050(9) 0.000 0.018(6) 0.000
F6 0.011(5) 0.011(5) 0.022(6) 0.000 0.002(5) 0.000
F7 0.018(5) 0.018(5) 0.018(5) 0.000 0.0000(11) 0.000
O1 0.033(4) 0.045(4) 0.015(4) 0.007(3) 0.003(3) 0.011(4)
O8 0.023(4) 0.020(3) 0.021(4) 0.004(3) 0.000(3) 0.002(3)
O2 0.024(4) 0.082(7) 0.021(4) 0.015(4) 0.013(3) 0.015(4)
O5 0.035(4) 0.083(5) 0.057(4) -0.020(4) -0.001(4) -0.006(4)
O12 0.015(4) 0.091(7) 0.016(4) 0.006(4) -0.003(3) -0.009(4)
O3 0.015(4) 0.069(6) 0.011(4) 0.003(4) 0.000(3) -0.010(4)
O9 0.036(6) 0.012(5) 0.033(6) 0.000 0.010(5) 0.000
O7 0.090(8) 0.047(6) 0.067(7) 0.000 -0.036(6) 0.000
O11 0.085(7) 0.041(6) 0.068(7) 0.000 -0.015(6) 0.000
O4 0.093(7) 0.062(6) 0.071(6) 0.000 0.002(5) 0.000
K1 0.0254(18) 0.0330(18) 0.045(2) 0.000 -0.0074(16) 0.000
K2 0.025(5) 0.033(4) 0.017(4) 0.000 0.007(4) 0.000
K3 0.041(2) 0.0221(15) 0.0247(18) 0.000 -0.0060(15) 0.000
K4 0.036(2) 0.042(2) 0.028(2) 0.000 0.0086(16) 0.000
K2A 0.070(9) 0.022(4) 0.015(4) 0.000 0.002(6) 0.000
O10 0.021(3) 0.029(4) 0.011(3) 0.000(3) -0.004(3) 0.012(3)
O6 0.034(4) 0.016(3) 0.021(4) 0.002(3) 0.005(3) 0.005(3)

loop_
_atom_type_symbol
_atom_type_description
_atom_type_scat_dispersion_real
_atom_type_scat_dispersion_imag
_atom_type_scat_source
F F 0.0171 0.0103 'International Tables Vol C Tables 4.2.6.8 and 6.1.1.4'
K K 0.2009 0.2494 'International Tables Vol C Tables 4.2.6.8 and 6.1.1.4'
O O 0.0106 0.0060 'International Tables Vol C Tables 4.2.6.8 and 6.1.1.4'
Si Si 0.0817 0.0704 'International Tables Vol C Tables 4.2.6.8 and 6.1.1.4'
Th Th -7.2400 8.8979 'International Tables Vol C Tables 4.2.6.8 and 6.1.1.4'

loop_
_geom_angle_atom_site_label_1
_geom_angle_atom_site_label_2
_geom_angle_atom_site_label_3
_geom_angle
_geom_angle_site_symmetry_1
_geom_angle_site_symmetry_3
O5 Th1 F7 95.4(6) 6_656 .
O5 Th1 O12 167.0(4) 6_656 6_556
F7 Th1 O12 95.9(6) . 6_556
O5 Th1 O1 85.9(3) 6_656 .
F7 Th1 O1 72.5(6) . .
O12 Th1 O1 103.6(3) 6_556 .
O5 Th1 O8 90.9(3) 6_656 2_564
F7 Th1 O8 84.8(6) . 2_564
O12 Th1 O8 83.8(2) 6_556 2_564
O1 Th1 O8 156.6(3) . 2_564
O5 Th1 F4 91.7(4) 6_656 .
F7 Th1 F4 141.4(6) . .
O12 Th1 F4 83.5(4) 6_556 .
O1 Th1 F4 70.2(3) . .
O8 Th1 F4 133.0(3) 2_564 .
O5 Th1 F1 83.4(3) 6_656 .
F7 Th1 F1 156.2(6) . .
O12 Th1 F1 83.7(3) 6_556 .
O1 Th1 F1 130.8(3) . .
O8 Th1 F1 71.5(2) 2_564 .
F4 Th1 F1 62.3(3) . .
O5 Th1 F5 124.1(4) 6_656 .
F7 Th1 F5 28.7(6) . .
O12 Th1 F5 67.3(4) 6_556 .
O1 Th1 F5 78.6(4) . .
O8 Th1 F5 84.2(4) 2_564 .
F4 Th1 F5 130.4(4) . .
F1 Th1 F5 144.0(4) . .
O5 Th1 F6 66.4(4) 6_656 .
F7 Th1 F6 31.0(6) . .
O12 Th1 F6 123.1(3) 6_556 .
O1 Th1 F6 82.1(3) . .
O8 Th1 F6 75.5(3) 2_564 .
F4 Th1 F6 146.0(4) . .
F1 Th1 F6 134.4(3) . .
F5 Th1 F6 58.4(3) . .
O5 Th1 F2 112.3(6) 6_656 .
F7 Th1 F2 138.4(7) . .
O12 Th1 F2 62.0(6) 6_556 .
O1 Th1 F2 79.1(5) . .
O8 Th1 F2 123.2(6) 2_564 .
F4 Th1 F2 21.6(5) . .
F1 Th1 F2 61.5(5) . .
F5 Th1 F2 116.7(5) . .
F6 Th1 F2 161.1(6) . .
O5 Th1 F3 54.6(5) 6_656 .
F7 Th1 F3 137.7(7) . .
O12 Th1 F3 118.6(5) 6_556 .
O1 Th1 F3 75.9(5) . .
O8 Th1 F3 120.4(5) 2_564 .
F4 Th1 F3 37.4(5) . .
F1 Th1 F3 59.0(4) . .
F5 Th1 F3 154.5(6) . .
F6 Th1 F3 117.7(4) . .
F2 Th1 F3 57.7(6) . .
O5 Th1 K2 54.4(3) 6_656 6_656
F7 Th1 K2 115.2(6) . 6_656
O12 Th1 K2 125.1(3) 6_556 6_656
O1 Th1 K2 52.3(2) . 6_656
O8 Th1 K2 139.7(2) 2_564 6_656
F4 Th1 K2 43.8(3) . 6_656
F1 Th1 K2 83.4(2) . 6_656
F5 Th1 K2 130.4(4) . 6_656
F6 Th1 K2 103.4(2) . 6_656
F2 Th1 K2 65.0(6) . 6_656
F3 Th1 K2 24.5(4) . 6_656
O1 Si1 O2 113.7(4) . .
O1 Si1 O4 111.8(7) . .
O2 Si1 O4 104.3(7) . .
O1 Si1 O3 114.8(4) . .
O2 Si1 O3 108.3(4) . .
O4 Si1 O3 102.9(7) . .
O1 Si1 K1 51.0(3) . 6_656
O2 Si1 K1 159.9(4) . 6_656
O4 Si1 K1 74.9(6) . 6_656
O3 Si1 K1 91.2(3) . 6_656
O1 Si1 K3 147.5(3) . 6_556
O2 Si1 K3 98.8(3) . 6_556
O4 Si1 K3 58.2(7) . 6_556
O3 Si1 K3 49.1(3) . 6_556
K1 Si1 K3 97.59(10) 6_656 6_556
O1 Si1 K1 95.3(3) . .
O2 Si1 K1 56.7(4) . .
O4 Si1 K1 62.0(7) . .
O3 Si1 K1 149.8(3) . .
K1 Si1 K1 107.88(7) 6_656 .
K3 Si1 K1 103.97(10) 6_556 .
O8 Si3 O9 113.4(4) . .
O8 Si3 O6 112.4(4) . .
O9 Si3 O6 108.9(5) . .
O8 Si3 O10 114.8(4) . .
O9 Si3 O10 103.4(5) . .
O6 Si3 O10 103.1(4) . .
O8 Si3 K3 127.4(3) . 6_556
O9 Si3 K3 118.5(4) . 6_556
O6 Si3 K3 58.1(3) . 6_556
O10 Si3 K3 45.1(3) . 6_556
O8 Si3 K3 137.7(3) . 2_665
O9 Si3 K3 48.0(4) . 2_665
O6 Si3 K3 109.9(3) . 2_665
O10 Si3 K3 56.1(3) . 2_665
K3 Si3 K3 78.27(6) 6_556 2_665
O8 Si3 K4 59.0(3) . 6_556
O9 Si3 K4 152.0(4) . 6_556
O6 Si3 K4 58.7(3) . 6_556
O10 Si3 K4 104.0(3) . 6_556
K3 Si3 K4 78.15(8) 6_556 6_556
K3 Si3 K4 156.25(9) 2_665 6_556
O8 Si3 K4 39.6(3) . 2_565
O9 Si3 K4 86.7(4) . 2_565
O6 Si3 K4 96.6(3) . 2_565
O10 Si3 K4 153.3(3) . 2_565
K3 Si3 K4 147.87(10) 6_556 2_565
K3 Si3 K4 132.46(8) 2_665 2_565
K4 Si3 K4 71.25(6) 6_556 2_565
O12 Si4 O3 114.0(4) . .
O12 Si4 O11 115.1(7) . .
O3 Si4 O11 101.8(6) . .
O12 Si4 O10 114.3(4) . 5_666
O3 Si4 O10 103.3(4) . 5_666
O11 Si4 O10 106.9(6) . 5_666
O12 Si4 K2A 51.9(4) . 6_656
O3 Si4 K2A 103.9(3) . 6_656
O11 Si4 K2A 68.5(6) . 6_656
O10 Si4 K2A 152.8(3) 5_666 6_656
O12 Si4 K2 59.6(4) . 6_656
O3 Si4 K2 94.4(3) . 6_656
O11 Si4 K2 65.7(6) . 6_656
O10 Si4 K2 162.0(3) 5_666 6_656
K2A Si4 K2 10.42(19) 6_656 6_656
O12 Si4 K3 120.0(4) . 6_556
O3 Si4 K3 46.4(3) . 6_556
O11 Si4 K3 123.9(6) . 6_556
O10 Si4 K3 58.6(3) 5_666 6_556
K2A Si4 K3 147.06(17) 6_656 6_556
K2 Si4 K3 139.39(14) 6_656 6_556
O12 Si4 K3 142.1(3) . 2_665
O3 Si4 K3 102.8(3) . 2_665
O11 Si4 K3 63.1(6) . 2_665
O10 Si4 K3 44.8(2) 5_666 2_665
K2A Si4 K3 128.26(12) 6_656 2_665
K2 Si4 K3 128.19(12) 6_656 2_665
K3 Si4 K3 79.28(6) 6_556 2_665
O5 Si2 O7 115.2(7) . .
O5 Si2 O2 109.1(5) . .
O7 Si2 O2 100.6(7) . .
O5 Si2 O6 115.9(5) . .
O7 Si2 O6 106.4(6) . .
O2 Si2 O6 108.5(4) . .
O5 Si2 K2A 76.3(5) . .
O7 Si2 K2A 65.7(6) . .
O2 Si2 K2A 65.7(3) . .
O6 Si2 K2A 167.9(4) . .
O5 Si2 K2 66.5(5) . .
O7 Si2 K2 68.8(5) . .
O2 Si2 K2 74.0(3) . .
O6 Si2 K2 175.1(3) . .
K2A Si2 K2 10.58(18) . .
O5 Si2 K1 62.0(4) . .
O7 Si2 K1 136.2(6) . .
O2 Si2 K1 50.4(3) . .
O6 Si2 K1 113.5(3) . .
K2A Si2 K1 71.72(12) . .
K2 Si2 K1 71.38(12) . .
O5 Si2 K4 62.1(4) . 6_556
O7 Si2 K4 142.7(6) . 6_556
O2 Si2 K4 115.7(3) . 6_556
O6 Si2 K4 55.2(3) . 6_556
K2A Si2 K4 136.6(2) . 6_556
K2 Si2 K4 127.91(15) . 6_556
K1 Si2 K4 78.14(8) . 6_556
Th1 F1 Th1 114.7(3) 8_575 .
Th1 F1 K4 118.14(19) 8_575 5_665
Th1 F1 K4 118.14(19) . 5_665
F2 F4 F3 153(2) . .
F2 F4 Th1 89.0(9) . .
F3 F4 Th1 77.9(5) . .
F2 F4 Th1 89.0(9) . 8_575
F3 F4 Th1 77.9(5) . 8_575
Th1 F4 Th1 120.1(5) . 8_575
F2 F4 K2 164.8(18) . 6_656
F3 F4 K2 42.0(9) . 6_656
Th1 F4 K2 98.5(4) . 6_656
Th1 F4 K2 98.5(4) 8_575 6_656
F2 F4 K2A 22.0(16) . .
F3 F4 K2A 175.2(10) . .
Th1 F4 K2A 99.9(4) . .
Th1 F4 K2A 99.9(4) 8_575 .
K2 F4 K2A 142.8(7) 6_656 .
F2 F4 K2A 165.8(18) . 6_656
F3 F4 K2A 41.0(8) . 6_656
Th1 F4 K2A 98.0(3) . 6_656
Th1 F4 K2A 98.0(3) 8_575 6_656
K2 F4 K2A 1.0(4) 6_656 6_656
K2A F4 K2A 143.8(4) . 6_656
F4 F2 K2A 148(2) . .
F4 F2 Th1 69.4(9) . 8_575
K2A F2 Th1 123.1(5) . 8_575
F4 F2 Th1 69.4(9) . .
K2A F2 Th1 123.1(5) . .
Th1 F2 Th1 108.5(9) 8_575 .
F4 F2 K2 152(2) . .
K2A F2 K2 3.7(6) . .
Th1 F2 K2 122.1(5) 8_575 .
Th1 F2 K2 122.1(5) . .
F4 F3 K2 102.5(13) . 6_656
F4 F3 K2A 112.5(12) . 6_656
K2 F3 K2A 10.0(6) 6_656 6_656
F4 F3 Th1 64.7(5) . .
K2 F3 Th1 120.1(6) 6_656 .
K2A F3 Th1 123.4(5) 6_656 .
F4 F3 Th1 64.7(5) . 8_575
K2 F3 Th1 120.1(6) 6_656 8_575
K2A F3 Th1 123.4(5) 6_656 8_575
Th1 F3 Th1 106.5(7) . 8_575
F7 F5 Th1 62.0(3) . 8_565
F7 F5 Th1 62.0(3) . .
Th1 F5 Th1 121.5(5) 8_565 .
F7 F5 K1 144.9(15) . .
Th1 F5 K1 117.5(3) 8_565 .
Th1 F5 K1 117.5(3) . .
F7 F6 Th1 61.8(3) . 8_565
F7 F6 Th1 61.8(3) . .
Th1 F6 Th1 121.3(4) 8_565 .
F7 F6 K4 135.2(12) . .
Th1 F6 K4 104.1(3) 8_565 .
Th1 F6 K4 104.1(3) . .
F7 F6 K1 94.4(11) . 6_656
Th1 F6 K1 99.5(3) 8_565 6_656
Th1 F6 K1 99.5(3) . 6_656
K4 F6 K1 130.4(4) . 6_656
F5 F7 F6 157(2) . .
F5 F7 Th1 89.3(6) . 8_565
F6 F7 Th1 87.3(6) . 8_565
F5 F7 Th1 89.3(6) . .
F6 F7 Th1 87.3(6) . .
Th1 F7 Th1 162.2(11) 8_565 .
F5 F7 K1 141.4(16) . 6_656
F6 F7 K1 61.3(10) . 6_656
Th1 F7 K1 96.1(5) 8_565 6_656
Th1 F7 K1 96.1(5) . 6_656
Si1 O1 Th1 141.2(5) . .
Si1 O1 K1 103.8(3) . 6_656
Th1 O1 K1 102.8(3) . 6_656
Si1 O1 K2 115.5(5) . 6_656
Th1 O1 K2 90.5(3) . 6_656
K1 O1 K2 92.9(3) 6_656 6_656
Si3 O8 Th1 132.7(4) . 2_565
Si3 O8 K4 120.0(3) . 2_565
Th1 O8 K4 102.3(2) 2_565 2_565
Si3 O8 K4 96.7(3) . 6_556
Th1 O8 K4 101.1(2) 2_565 6_556
K4 O8 K4 93.43(19) 2_565 6_556
Si1 O2 Si2 140.6(6) . .
Si1 O2 K2A 126.1(5) . .
Si2 O2 K2A 85.9(4) . .
Si1 O2 K1 98.5(4) . .
Si2 O2 K1 106.3(4) . .
K2A O2 K1 87.2(3) . .
Si1 O2 K2 135.8(4) . .
Si2 O2 K2 78.4(4) . .
K2A O2 K2 10.2(2) . .
K1 O2 K2 82.8(2) . .
Si2 O5 Th1 174.9(7) . 6_556
Si2 O5 K2 86.7(5) . .
Th1 O5 K2 90.2(4) 6_556 .
Si2 O5 K2A 77.4(5) . .
Th1 O5 K2A 99.8(4) 6_556 .
K2 O5 K2A 10.2(2) . .
Si4 O12 Th1 133.7(4) . 6_656
Si4 O12 K2A 101.8(5) . 6_656
Th1 O12 K2A 105.0(4) 6_656 6_656
Si4 O12 K2 94.0(5) . 6_656
Th1 O12 K2 116.3(3) 6_656 6_656
K2A O12 K2 11.5(3) 6_656 6_656
Si4 O12 K1 115.6(4) . 6_656
Th1 O12 K1 102.0(3) 6_656 6_656
K2A O12 K1 89.2(3) 6_656 6_656
K2 O12 K1 84.9(2) 6_656 6_656
Si4 O3 Si1 140.4(5) . .
Si4 O3 K3 109.8(4) . 6_556
Si1 O3 K3 105.3(4) . 6_556
Si3 O9 Si3 140.1(7) . 8_575
Si3 O9 K3 108.0(4) . 2_665
Si3 O9 K3 108.0(4) 8_575 2_665
Si2 O7 Si2 150.4(11) . 8_575
Si2 O7 K2A 86.0(5) . .
Si2 O7 K2A 86.0(5) 8_575 .
Si2 O7 K2 83.3(5) . .
Si2 O7 K2 83.3(5) 8_575 .
K2A O7 K2 11.3(2) . .
Si4 O11 Si4 145.8(11) 8_575 .
Si4 O11 K2 86.5(6) 8_575 6_656
Si4 O11 K2 86.5(6) . 6_656
Si4 O11 K2A 83.4(6) 8_575 6_656
Si4 O11 K2A 83.4(6) . 6_656
K2 O11 K2A 11.3(2) 6_656 6_656
Si4 O11 K3 91.0(6) 8_575 2_665
Si4 O11 K3 91.0(6) . 2_665
K2 O11 K3 171.6(6) 6_656 2_665
K2A O11 K3 160.3(6) 6_656 2_665
Si1 O4 Si1 158.2(13) 8_565 .
Si1 O4 K3 96.2(7) 8_565 6_556
Si1 O4 K3 96.2(7) . 6_556
Si1 O4 K1 92.9(7) 8_565 .
Si1 O4 K1 92.9(7) . .
K3 O4 K1 129.8(6) 6_556 .
F5 K1 F6 170.5(4) . 6_556
F5 K1 O1 117.9(3) . 3_455
F6 K1 O1 68.7(2) 6_556 3_455
F5 K1 O1 117.9(3) . 6_556
F6 K1 O1 68.7(2) 6_556 6_556
O1 K1 O1 81.0(3) 3_455 6_556
F5 K1 O2 86.5(3) . .
F6 K1 O2 86.6(2) 6_556 .
O1 K1 O2 155.4(3) 3_455 .
O1 K1 O2 90.7(2) 6_556 .
F5 K1 O2 86.5(3) . 8_565
F6 K1 O2 86.6(2) 6_556 8_565
O1 K1 O2 90.7(2) 3_455 8_565
O1 K1 O2 155.4(3) 6_556 8_565
O2 K1 O2 87.3(3) . 8_565
F5 K1 F7 165.2(5) . 6_556
F6 K1 F7 24.2(5) 6_556 6_556
O1 K1 F7 52.8(3) 3_455 6_556
O1 K1 F7 52.8(3) 6_556 6_556
O2 K1 F7 104.0(3) . 6_556
O2 K1 F7 104.0(3) 8_565 6_556
F5 K1 O4 70.5(4) . .
F6 K1 O4 100.0(4) 6_556 .
O1 K1 O4 136.2(2) 3_455 .
O1 K1 O4 136.2(2) 6_556 .
O2 K1 O4 45.58(17) . .
O2 K1 O4 45.58(18) 8_565 .
F7 K1 O4 124.3(5) 6_556 .
F5 K1 O12 51.8(2) . 3_455
F6 K1 O12 131.53(17) 6_556 3_455
O1 K1 O12 68.2(2) 3_455 3_455
O1 K1 O12 124.0(2) 6_556 3_455
O2 K1 O12 133.7(2) . 3_455
O2 K1 O12 72.7(2) 8_565 3_455
F7 K1 O12 121.0(3) 6_556 3_455
O4 K1 O12 95.8(3) . 3_455
F5 K1 O12 51.8(2) . 6_556
F6 K1 O12 131.53(17) 6_556 6_556
O1 K1 O12 124.0(2) 3_455 6_556
O1 K1 O12 68.2(2) 6_556 6_556
O2 K1 O12 72.7(2) . 6_556
O2 K1 O12 133.7(2) 8_565 6_556
F7 K1 O12 121.0(3) 6_556 6_556
O4 K1 O12 95.8(3) . 6_556
O12 K1 O12 91.4(3) 3_455 6_556
F5 K1 Si1 102.2(3) . 3_455
F6 K1 Si1 86.3(2) 6_556 3_455
O1 K1 Si1 25.13(15) 3_455 3_455
O1 K1 Si1 69.87(18) 6_556 3_455
O2 K1 Si1 160.58(17) . 3_455
O2 K1 Si1 110.28(16) 8_565 3_455
F7 K1 Si1 64.6(4) 6_556 3_455
O4 K1 Si1 153.77(8) . 3_455
O12 K1 Si1 62.39(14) 3_455 3_455
O12 K1 Si1 98.92(16) 6_556 3_455
F5 K1 Si1 102.2(3) . 6_556
F6 K1 Si1 86.3(2) 6_556 6_556
O1 K1 Si1 69.87(18) 3_455 6_556
O1 K1 Si1 25.13(15) 6_556 6_556
O2 K1 Si1 110.28(16) . 6_556
O2 K1 Si1 160.58(17) 8_565 6_556
F7 K1 Si1 64.6(4) 6_556 6_556
O4 K1 Si1 153.77(8) . 6_556
O12 K1 Si1 98.92(16) 3_455 6_556
O12 K1 Si1 62.39(14) 6_556 6_556
Si1 K1 Si1 51.19(9) 3_455 6_556
K2A K2 F3 139(2) . 6_556
K2A K2 F2 12.2(19) . .
F3 K2 F2 151.5(10) 6_556 .
K2A K2 F4 175(2) . 6_556
F3 K2 F4 35.4(7) 6_556 6_556
F2 K2 F4 173.1(8) . 6_556
K2A K2 O12 60.4(14) . 6_556
F3 K2 O12 140.1(2) 6_556 6_556
F2 K2 O12 52.5(4) . 6_556
F4 K2 O12 123.1(4) 6_556 6_556
K2A K2 O12 60.4(14) . 3_465
F3 K2 O12 140.1(2) 6_556 3_465
F2 K2 O12 52.5(4) . 3_465
F4 K2 O12 123.1(4) 6_556 3_465
O12 K2 O12 77.8(4) 6_556 3_465
K2A K2 O1 125.4(5) . 6_556
F3 K2 O1 71.6(4) 6_556 6_556
F2 K2 O1 121.8(3) . 6_556
F4 K2 O1 55.9(2) 6_556 6_556
O12 K2 O1 71.0(2) 6_556 6_556
O12 K2 O1 132.0(5) 3_465 6_556
K2A K2 O1 125.4(5) . 3_465
F3 K2 O1 71.6(4) 6_556 3_465
F2 K2 O1 121.8(3) . 3_465
F4 K2 O1 55.9(2) 6_556 3_465
O12 K2 O1 132.0(5) 6_556 3_465
O12 K2 O1 71.0(2) 3_465 3_465
O1 K2 O1 104.8(4) 6_556 3_465
K2A K2 O5 107.2(17) . 8_575
F3 K2 O5 44.4(4) 6_556 8_575
F2 K2 O5 116.6(5) . 8_575
F4 K2 O5 68.7(3) 6_556 8_575
O12 K2 O5 165.5(4) 6_556 8_575
O12 K2 O5 103.3(3) 3_465 8_575
O1 K2 O5 116.0(4) 6_556 8_575
O1 K2 O5 60.3(3) 3_465 8_575
K2A K2 O5 107.2(17) . .
F3 K2 O5 44.4(4) 6_556 .
F2 K2 O5 116.6(5) . .
F4 K2 O5 68.7(3) 6_556 .
O12 K2 O5 103.3(3) 6_556 .
O12 K2 O5 165.5(4) 3_465 .
O1 K2 O5 60.3(3) 6_556 .
O1 K2 O5 116.0(4) 3_465 .
O5 K2 O5 72.1(5) 8_575 .
K2A K2 O11 87(2) . 6_556
F3 K2 O11 133.5(8) 6_556 6_556
F2 K2 O11 75.1(6) . 6_556
F4 K2 O11 98.0(5) 6_556 6_556
O12 K2 O11 51.3(3) 6_556 6_556
O12 K2 O11 51.3(3) 3_465 6_556
O1 K2 O11 80.7(3) 6_556 6_556
O1 K2 O11 80.7(3) 3_465 6_556
O5 K2 O11 140.0(3) 8_575 6_556
O5 K2 O11 140.0(3) . 6_556
K2A K2 O7 75(2) . .
F3 K2 O7 64.6(8) 6_556 .
F2 K2 O7 86.8(7) . .
F4 K2 O7 100.1(5) 6_556 .
O12 K2 O7 116.7(4) 6_556 .
O12 K2 O7 116.7(4) 3_465 .
O1 K2 O7 109.6(3) 6_556 .
O1 K2 O7 109.6(3) 3_465 .
O5 K2 O7 49.6(3) 8_575 .
O5 K2 O7 49.6(3) . .
O11 K2 O7 161.9(5) 6_556 .
O10 K3 O10 88.5(3) 3 6_656
O10 K3 O3 169.0(2) 3 6_656
O10 K3 O3 90.9(2) 6_656 6_656
O10 K3 O3 90.9(2) 3 3
O10 K3 O3 169.0(2) 6_656 3
O3 K3 O3 87.7(3) 6_656 3
O10 K3 O9 101.2(2) 3 2_664
O10 K3 O9 101.2(2) 6_656 2_664
O3 K3 O9 89.6(2) 6_656 2_664
O3 K3 O9 89.6(2) 3 2_664
O10 K3 O4 122.7(2) 3 6_656
O10 K3 O4 122.7(2) 6_656 6_656
O3 K3 O4 49.5(2) 6_656 6_656
O3 K3 O4 49.5(2) 3 6_656
O9 K3 O4 115.3(4) 2_664 6_656
O10 K3 O6 50.66(19) 3 3
O10 K3 O6 107.3(2) 6_656 3
O3 K3 O6 119.4(2) 6_656 3
O3 K3 O6 64.4(2) 3 3
O9 K3 O6 138.11(14) 2_664 3
O4 K3 O6 73.3(3) 6_656 3
O10 K3 O6 107.3(2) 3 6_656
O10 K3 O6 50.66(19) 6_656 6_656
O3 K3 O6 64.4(2) 6_656 6_656
O3 K3 O6 119.4(2) 3 6_656
O9 K3 O6 138.11(14) 2_664 6_656
O4 K3 O6 73.3(3) 6_656 6_656
O6 K3 O6 83.6(3) 3 6_656
O10 K3 O10 140.62(14) 3 2_664
O10 K3 O10 75.5(2) 6_656 2_664
O3 K3 O10 49.24(19) 6_656 2_664
O3 K3 O10 111.3(2) 3 2_664
O9 K3 O10 49.35(13) 2_664 2_664
O4 K3 O10 95.9(3) 6_656 2_664
O6 K3 O10 168.7(2) 3 2_664
O6 K3 O10 90.15(17) 6_656 2_664
O10 K3 O10 75.5(2) 3 7_755
O10 K3 O10 140.62(14) 6_656 7_755
O3 K3 O10 111.3(2) 6_656 7_755
O3 K3 O10 49.24(19) 3 7_755
O9 K3 O10 49.35(13) 2_664 7_755
O4 K3 O10 95.9(3) 6_656 7_755
O6 K3 O10 90.15(17) 3 7_755
O6 K3 O10 168.7(2) 6_656 7_755
O10 K3 O10 94.3(2) 2_664 7_755
O10 K3 O11 49.81(19) 3 2_664
O10 K3 O11 49.81(19) 6_656 2_664
O3 K3 O11 135.19(17) 6_656 2_664
O3 K3 O11 135.19(17) 3 2_664
O9 K3 O11 80.1(4) 2_664 2_664
O4 K3 O11 164.6(4) 6_656 2_664
O6 K3 O11 95.4(3) 3 2_664
O6 K3 O11 95.4(3) 6_656 2_664
O10 K3 O11 94.6(2) 2_664 2_664
O10 K3 O11 94.6(2) 7_755 2_664
O10 K3 Si1 144.71(18) 3 6_656
O10 K3 Si1 102.74(15) 6_656 6_656
O3 K3 Si1 25.55(15) 6_656 6_656
O3 K3 Si1 71.88(18) 3 6_656
O9 K3 Si1 108.9(2) 2_664 6_656
O4 K3 Si1 25.60(7) 6_656 6_656
O6 K3 Si1 94.11(16) 3 6_656
O6 K3 Si1 60.16(14) 6_656 6_656
O10 K3 Si1 74.58(13) 2_664 6_656
O10 K3 Si1 111.10(16) 7_755 6_656
O11 K3 Si1 152.54(12) 2_664 6_656
F6 K4 F1 173.3(3) . 5_665
F6 K4 O8 65.4(2) . 7_655
F1 K4 O8 119.8(2) 5_665 7_655
F6 K4 O8 65.4(2) . 2_564
F1 K4 O8 119.8(2) 5_665 2_564
O8 K4 O8 69.5(3) 7_655 2_564
F6 K4 O6 87.4(2) . 6_656
F1 K4 O6 87.5(2) 5_665 6_656
O8 K4 O6 152.7(2) 7_655 6_656
O8 K4 O6 98.91(18) 2_564 6_656
F6 K4 O6 87.4(2) . 3
F1 K4 O6 87.5(2) 5_665 3
O8 K4 O6 98.91(18) 7_655 3
O8 K4 O6 152.7(2) 2_564 3
O6 K4 O6 80.2(2) 6_656 3
F6 K4 O8 123.43(15) . 3
F1 K4 O8 54.92(13) 5_665 3
O8 K4 O8 86.57(19) 7_655 3
O8 K4 O8 148.49(17) 2_564 3
O6 K4 O8 111.2(2) 6_656 3
O6 K4 O8 47.93(17) 3 3
F6 K4 O8 123.43(15) . 6_656
F1 K4 O8 54.92(13) 5_665 6_656
O8 K4 O8 148.49(17) 7_655 6_656
O8 K4 O8 86.57(19) 2_564 6_656
O6 K4 O8 47.93(17) 6_656 6_656
O6 K4 O8 111.2(2) 3 6_656
O8 K4 O8 106.4(2) 3 6_656
F6 K4 Si3 110.41(18) . 6_656
F1 K4 Si3 65.41(13) 5_665 6_656
O8 K4 Si3 168.42(16) 7_655 6_656
O8 K4 Si3 98.95(14) 2_564 6_656
O6 K4 Si3 25.20(13) 6_656 6_656
O6 K4 Si3 91.51(15) 3 6_656
O8 K4 Si3 104.26(15) 3 6_656
O8 K4 Si3 24.28(12) 6_656 6_656
F6 K4 Si3 110.41(18) . 3
F1 K4 Si3 65.41(13) 5_665 3
O8 K4 Si3 98.95(14) 7_655 3
O8 K4 Si3 168.42(16) 2_564 3
O6 K4 Si3 91.51(15) 6_656 3
O6 K4 Si3 25.20(13) 3 3
O8 K4 Si3 24.28(12) 3 3
O8 K4 Si3 104.26(15) 6_656 3
Si3 K4 Si3 92.62(11) 6_656 3
F6 K4 Si2 65.15(17) . 6_656
F1 K4 Si2 110.43(15) 5_665 6_656
O8 K4 Si2 129.36(18) 7_655 6_656
O8 K4 Si2 80.89(15) 2_564 6_656
O6 K4 Si2 24.17(13) 6_656 6_656
O6 K4 Si2 89.05(15) 3 6_656
O8 K4 Si2 130.62(17) 3 6_656
O8 K4 Si2 62.44(13) 6_656 6_656
Si3 K4 Si2 45.26(6) 6_656 6_656
Si3 K4 Si2 107.58(11) 3 6_656
F6 K4 Si2 65.15(17) . 3
F1 K4 Si2 110.43(15) 5_665 3
O8 K4 Si2 80.89(15) 7_655 3
O8 K4 Si2 129.36(18) 2_564 3
O6 K4 Si2 89.05(15) 6_656 3
O6 K4 Si2 24.17(13) 3 3
O8 K4 Si2 62.44(13) 3 3
O8 K4 Si2 130.62(17) 6_656 3
Si3 K4 Si2 107.58(11) 6_656 3
Si3 K4 Si2 45.26(6) 3 3
Si2 K4 Si2 88.14(11) 6_656 3
K2 K2A F2 164(2) . .
K2 K2A F3 30.7(19) . 6_556
F2 K2A F3 165.2(11) . 6_556
K2 K2A O12 108.1(15) . 6_556
F2 K2A O12 61.4(5) . 6_556
F3 K2A O12 127.1(4) 6_556 6_556
K2 K2A O12 108.1(15) . 3_465
F2 K2A O12 61.4(5) . 3_465
F3 K2A O12 127.1(4) 6_556 3_465
O12 K2A O12 86.7(5) 6_556 3_465
K2 K2A F4 174(2) . .
F2 K2A F4 9.9(7) . .
F3 K2A F4 155.2(8) 6_556 .
O12 K2A F4 67.8(3) 6_556 .
O12 K2A F4 67.8(3) 3_465 .
K2 K2A O2 108.6(15) . 8_575
F2 K2A O2 82.8(6) . 8_575
F3 K2A O2 86.4(5) 6_556 8_575
O12 K2A O2 143.3(5) 6_556 8_575
O12 K2A O2 82.3(3) 3_465 8_575
F4 K2A O2 75.6(3) . 8_575
K2 K2A O2 108.6(15) . .
F2 K2A O2 82.8(6) . .
F3 K2A O2 86.4(5) 6_556 .
O12 K2A O2 82.3(3) 6_556 .
O12 K2A O2 143.3(5) 3_465 .
F4 K2A O2 75.6(3) . .
O2 K2A O2 86.1(5) 8_575 .
K2 K2A O7 94(2) . .
F2 K2A O7 101.8(9) . .
F3 K2A O7 63.3(6) 6_556 .
O12 K2A O7 129.4(4) 6_556 .
O12 K2A O7 129.4(4) 3_465 .
F4 K2A O7 91.9(5) . .
O2 K2A O7 47.2(3) 8_575 .
O2 K2A O7 47.2(3) . .
K2 K2A O11 81(2) . 6_556
F2 K2A O11 82.6(8) . 6_556
F3 K2A O11 112.2(7) 6_556 6_556
O12 K2A O11 52.8(3) 6_556 6_556
O12 K2A O11 52.8(3) 3_465 6_556
F4 K2A O11 92.6(5) . 6_556
O2 K2A O11 134.3(3) 8_575 6_556
O2 K2A O11 134.3(3) . 6_556
O7 K2A O11 175.5(6) . 6_556
K2 K2A F4 4.3(19) . 6_556
F2 K2A F4 168.4(9) . 6_556
F3 K2A F4 26.5(6) 6_556 6_556
O12 K2A F4 111.0(4) 6_556 6_556
O12 K2A F4 111.0(4) 3_465 6_556
F4 K2A F4 178.3(5) . 6_556
O2 K2A F4 105.6(3) 8_575 6_556
O2 K2A F4 105.6(3) . 6_556
O7 K2A F4 89.8(5) . 6_556
O11 K2A F4 85.7(5) 6_556 6_556
K2 K2A O5 62.6(16) . 8_575
F2 K2A O5 129.4(6) . 8_575
F3 K2A O5 41.1(4) 6_556 8_575
O12 K2A O5 168.0(4) 6_556 8_575
O12 K2A O5 103.2(3) 3_465 8_575
F4 K2A O5 122.0(4) . 8_575
O2 K2A O5 46.6(2) 8_575 8_575
O2 K2A O5 93.4(4) . 8_575
O7 K2A O5 48.3(3) . 8_575
O11 K2A O5 128.6(4) 6_556 8_575
F4 K2A O5 59.3(3) 6_556 8_575
Si4 O10 Si3 131.4(4) 5_666 .
Si4 O10 K3 111.0(3) 5_666 6_556
Si3 O10 K3 110.2(3) . 6_556
Si4 O10 K3 95.4(3) 5_666 2_665
Si3 O10 K3 98.4(3) . 2_665
K3 O10 K3 104.5(2) 6_556 2_665
Si3 O6 Si2 131.5(4) . .
Si3 O6 K3 95.9(3) . 6_556
Si2 O6 K3 127.2(4) . 6_556
Si3 O6 K4 96.1(3) . 6_556
Si2 O6 K4 100.6(3) . 6_556
K3 O6 K4 94.79(18) 6_556 6_556

loop_
_geom_bond_atom_site_label_1
_geom_bond_atom_site_label_2
_geom_bond_distance
_geom_bond_site_symmetry_2
Th1 O5 2.234(9) 6_656
Th1 F7 2.247(4) .
Th1 O12 2.330(7) 6_556
Th1 O1 2.334(7) .
Th1 O8 2.348(7) 2_564
Th1 F4 2.387(6) .
Th1 F1 2.456(4) .
Th1 F5 2.544(6) .
Th1 F6 2.547(5) .
Th1 F2 2.549(14) .
Th1 F3 2.582(12) .
Th1 K2 3.859(7) 6_656
Si1 O1 1.573(8) .
Si1 O2 1.582(8) .
Si1 O4 1.582(4) .
Si1 O3 1.628(7) .
Si1 K1 3.595(4) 6_656
Si1 K3 3.640(4) 6_556
Si1 K1 3.724(4) .
Si3 O8 1.581(7) .
Si3 O9 1.624(4) .
Si3 O6 1.635(8) .
Si3 O10 1.653(7) .
Si3 K3 3.712(3) 6_556
Si3 K3 3.792(4) 2_665
Si3 K4 3.819(4) 6_556
Si3 K4 3.931(4) 2_565
Si4 O12 1.552(8) .
Si4 O3 1.593(7) .
Si4 O11 1.623(5) .
Si4 O10 1.634(7) 5_666
Si4 K2A 3.422(11) 6_656
Si4 K2 3.477(11) 6_656
Si4 K3 3.709(3) 6_556
Si4 K3 3.716(4) 2_665
Si2 O5 1.543(10) .
Si2 O7 1.611(5) .
Si2 O2 1.620(8) .
Si2 O6 1.635(8) .
Si2 K2A 3.394(11) .
Si2 K2 3.418(11) .
Si2 K1 3.922(4) .
Si2 K4 3.926(4) 6_556
F1 Th1 2.456(4) 8_575
F1 K4 2.670(9) 5_665
F4 F2 0.94(2) .
F4 F3 1.61(2) .
F4 Th1 2.387(6) 8_575
F4 K2 2.702(15) 6_656
F4 K2A 2.875(17) .
F4 K2A 3.328(17) 6_656
F2 K2A 2.04(3) .
F2 Th1 2.549(14) 8_575
F2 K2 2.65(3) .
F3 K2 1.85(2) 6_656
F3 K2A 2.37(2) 6_656
F3 Th1 2.582(12) 8_575
F5 F7 1.22(2) .
F5 Th1 2.544(6) 8_565
F5 K1 2.676(13) .
F6 F7 1.31(2) .
F6 Th1 2.547(5) 8_565
F6 K4 2.645(12) .
F6 K1 2.804(12) 6_656
F7 Th1 2.247(4) 8_565
F7 K1 3.19(2) 6_656
O1 K1 2.879(8) 6_656
O1 K2 3.052(10) 6_656
O8 Th1 2.348(7) 2_565
O8 K4 2.894(7) 2_565
O8 K4 3.297(7) 6_556
O2 K2A 3.101(12) .
O2 K1 3.146(10) .
O2 K2 3.355(12) .
O5 Th1 2.234(9) 6_556
O5 K2 3.139(15) .
O5 K2A 3.378(15) .
O12 Th1 2.330(7) 6_656
O12 K2A 2.750(12) 6_656
O12 K2 3.005(12) 6_656
O12 K1 3.355(9) 6_656
O3 K3 2.854(8) 6_556
O9 Si3 1.624(4) 8_575
O9 K3 2.962(11) 2_665
O7 Si2 1.611(5) 8_575
O7 K2A 3.102(19) .
O7 K2 3.208(19) .
O11 Si4 1.623(5) 8_575
O11 K2 3.17(2) 6_656
O11 K2A 3.21(2) 6_656
O11 K3 3.314(16) 2_665
O4 Si1 1.582(4) 8_565
O4 K3 3.112(18) 6_556
O4 K1 3.293(18) .
K1 F6 2.804(12) 6_556
K1 O1 2.879(8) 3_455
K1 O1 2.879(8) 6_556
K1 O2 3.146(10) 8_565
K1 F7 3.19(2) 6_556
K1 O12 3.355(9) 3_455
K1 O12 3.355(9) 6_556
K1 Si1 3.595(4) 3_455
K1 Si1 3.595(4) 6_556
K2 K2A 0.629(11) .
K2 F3 1.85(2) 6_556
K2 F4 2.702(15) 6_556
K2 O12 3.005(12) 6_556
K2 O12 3.005(12) 3_465
K2 O1 3.052(10) 6_556
K2 O1 3.052(10) 3_465
K2 O5 3.139(15) 8_575
K2 O11 3.17(2) 6_556
K3 O10 2.802(7) 3
K3 O10 2.802(7) 6_656
K3 O3 2.854(8) 6_656
K3 O3 2.854(8) 3
K3 O9 2.962(11) 2_664
K3 O4 3.112(18) 6_656
K3 O6 3.168(7) 3
K3 O6 3.168(7) 6_656
K3 O10 3.181(8) 2_664
K3 O10 3.181(8) 7_755
K3 O11 3.314(16) 2_664
K3 Si1 3.640(4) 6_656
K4 F1 2.670(9) 5_665
K4 O8 2.894(7) 7_655
K4 O8 2.894(7) 2_564
K4 O6 3.281(8) 6_656
K4 O6 3.281(8) 3
K4 O8 3.297(7) 3
K4 O8 3.297(7) 6_656
K4 Si3 3.819(4) 6_656
K4 Si3 3.819(4) 3
K4 Si2 3.926(4) 6_656
K4 Si2 3.926(4) 3
K2A F3 2.37(2) 6_556
K2A O12 2.750(12) 6_556
K2A O12 2.750(12) 3_465
K2A O2 3.101(12) 8_575
K2A O11 3.21(2) 6_556
K2A F4 3.328(17) 6_556
K2A O5 3.378(15) 8_575
O10 Si4 1.634(7) 5_666
O10 K3 2.802(7) 6_556
O10 K3 3.181(8) 2_665
O6 K3 3.168(7) 6_556
O6 K4 3.281(8) 6_556
